data_1506526
loop_
_publ_author_name
'Sessler, Jonathan L.'
'Aguilar, Apolonio'
'Sanchez-Garcia, David'
'Seidel, Daniel'
'K\"ohler, Thomas'
'Arp, Forrest'
'Lynch, Vincent M.'

_publ_section_title
;
 Facile syntheses of quater-, penta-, and sexipyrroles.
;
_journal_issue 10
_journal_name_full 'Organic letters'
_journal_page_first 1887
_journal_page_last 1890
_journal_paper_doi 10.1021/ol050151c
_journal_volume 7
_journal_year 2005
_chemical_formula_sum 'C54 H56 F18 N6 O16'
_chemical_formula_weight 1387.05
_chemical_name_systematic
; 
 ? 
;
_space_group_IT_number 2
_symmetry_cell_setting triclinic
_symmetry_space_group_name_Hall '-P 1'
_symmetry_space_group_name_H-M 'P -1'
_atom_sites_solution_hydrogens geom
_atom_sites_solution_primary direct
_atom_sites_solution_secondary difmap
_audit_creation_method SHELXL-97
_cell_angle_alpha 88.214(1)
_cell_angle_beta 83.085(1)
_cell_angle_gamma 74.848(1)
_cell_formula_units_Z 2
_cell_length_a 8.5826(1)
_cell_length_b 10.7345(1)
_cell_length_c 34.6417(5)
_cell_measurement_reflns_used 10531
_cell_measurement_temperature 153(2)
_cell_measurement_theta_max 27.5
_cell_measurement_theta_min 3
_cell_volume 3058.18(7)
_computing_cell_refinement 'Collect software, Nonius B.V. 1998'
_computing_data_collection 'Collect software, Nonius B.V. 1998'
_computing_data_reduction
;
DENZO and Scalepack (Otwinoski and Minor, 1997)
;
_computing_molecular_graphics 'XP SHELXTL/PC, Siemens Analytical'
_computing_structure_refinement 'XL SHELXTL/PC, Siemens Analytical'
_computing_structure_solution
;

SIR97 - Altomare A., Burla M.C., Camalli M., Cascarano G.L., Giacovazzo C., 
Guagliardi A., Moliterni A.G.G., Polidori G.,Spagna R.
;
_diffrn_ambient_temperature 153(2)
_diffrn_measured_fraction_theta_full 0.961
_diffrn_measured_fraction_theta_max 0.961
_diffrn_measurement_device_type 'Nonius Kappa CCD'
_diffrn_measurement_method \w-scans
_diffrn_radiation_monochromator graphite
_diffrn_radiation_source 'fine-focus sealed tube'
_diffrn_radiation_type MoK\a
_diffrn_radiation_wavelength 0.71073
_diffrn_reflns_av_R_equivalents 0.0328
_diffrn_reflns_av_sigmaI/netI 0.0685
_diffrn_reflns_limit_h_max 11
_diffrn_reflns_limit_h_min -10
_diffrn_reflns_limit_k_max 13
_diffrn_reflns_limit_k_min -13
_diffrn_reflns_limit_l_max 44
_diffrn_reflns_limit_l_min -44
_diffrn_reflns_number 19760
_diffrn_reflns_theta_full 27.50
_diffrn_reflns_theta_max 27.50
_diffrn_reflns_theta_min 2.96
_exptl_absorpt_coefficient_mu 0.145
_exptl_absorpt_correction_type none
_exptl_crystal_colour 'olive green'
_exptl_crystal_density_diffrn 1.506
_exptl_crystal_density_method 'not measured'
_exptl_crystal_description lathes
_exptl_crystal_F_000 1424
_exptl_crystal_size_max 0.32
_exptl_crystal_size_mid 0.20
_exptl_crystal_size_min 0.06
_refine_diff_density_max 0.544
_refine_diff_density_min -0.391
_refine_diff_density_rms 0.061
_refine_ls_extinction_coef 0.0044(6)
_refine_ls_extinction_expression Fc^*^=kFc[1+0.001xFc^2^\l^3^/sin(2\q)]^-1/4^
_refine_ls_extinction_method SHELXL
_refine_ls_goodness_of_fit_ref 1.156
_refine_ls_hydrogen_treatment mixed
_refine_ls_matrix_type full
_refine_ls_number_parameters 911
_refine_ls_number_reflns 13471
_refine_ls_number_restraints 81
_refine_ls_restrained_S_all 1.219
_refine_ls_R_factor_all 0.1253
_refine_ls_R_factor_gt 0.0735
_refine_ls_shift/su_max 0.003
_refine_ls_shift/su_mean 0.000
_refine_ls_structure_factor_coef Fsqd
_refine_ls_weighting_details 'calc w=1/[\s^2^(Fo^2^)+(0.0410P)^2^+2.7238P] where P=(Fo^2^+2Fc^2^)/3'
_refine_ls_weighting_scheme calc
_refine_ls_wR_factor_gt 0.1357
_refine_ls_wR_factor_ref 0.1572
_reflns_number_gt 8435
_reflns_number_total 13471
_reflns_threshold_expression >2sigma(I)
_cod_data_source_file ol050151csi20050122_124426.cif
_cod_data_source_block sexipyrrole
_cod_depositor_comments
;
The following automatic conversions were performed:

'_symmetry_cell_setting' value 'Triclinic' changed to 'triclinic'
according to /home/saulius/struct/CIF-dictionaries/cif_core.dic
dictionary named 'cif_core.dic' version 2.4.1 from 2010-06-29.

Automatic conversion script
Id: cif_fix_values 1715 2011-07-08 13:25:40Z adriana 
;
_cod_original_cell_volume 3058.18(6)
_cod_original_sg_symbol_H-M P-1
_cod_database_code 1506526

loop_
_symmetry_equiv_pos_as_xyz
'x, y, z'
'-x, -y, -z'

loop_
_atom_site_label
_atom_site_type_symbol
_atom_site_fract_x
_atom_site_fract_y
_atom_site_fract_z
_atom_site_U_iso_or_equiv
_atom_site_adp_type
_atom_site_occupancy
_atom_site_symmetry_multiplicity
_atom_site_calc_flag
_atom_site_refinement_flags
O1 O 1.1955(2) 0.5367(2) 0.54730(6) 0.0316(5) Uani 1 1 d .
O2 O 1.2999(2) 0.44880(19) 0.48855(6) 0.0276(5) Uani 1 1 d .
O3 O 0.2864(3) 0.4698(2) -0.04292(6) 0.0368(5) Uani 1 1 d .
O4 O 0.2060(2) 0.54667(19) 0.01805(6) 0.0315(5) Uani 1 1 d .
N1 N 1.0699(3) 0.6213(2) 0.45260(7) 0.0208(5) Uani 1 1 d .
N2 N 0.8773(3) 0.6342(2) 0.38649(7) 0.0213(5) Uani 1 1 d .
N3 N 0.7634(3) 0.6074(2) 0.28812(7) 0.0222(5) Uani 1 1 d .
N4 N 0.7105(3) 0.3948(2) 0.21182(7) 0.0232(5) Uani 1 1 d .
N5 N 0.6403(3) 0.3544(2) 0.11103(7) 0.0244(5) Uani 1 1 d .
N6 N 0.4430(3) 0.3684(2) 0.04748(7) 0.0241(5) Uani 1 1 d .
C1 C 1.0872(3) 0.6349(3) 0.49108(7) 0.0213(6) Uani 1 1 d .
C2 C 0.9841(3) 0.7523(3) 0.50430(8) 0.0227(6) Uani 1 1 d .
C3 C 0.9039(3) 0.8118(3) 0.47293(8) 0.0217(6) Uani 1 1 d .
C4 C 0.9590(3) 0.7284(3) 0.44121(8) 0.0201(6) Uani 1 1 d .
C5 C 0.9081(3) 0.7368(3) 0.40257(8) 0.0201(6) Uani 1 1 d .
C6 C 0.8881(3) 0.8392(3) 0.37550(8) 0.0230(6) Uani 1 1 d .
C7 C 0.8439(3) 0.7947(3) 0.34227(8) 0.0228(6) Uani 1 1 d .
C8 C 0.8353(3) 0.6648(3) 0.34931(7) 0.0207(6) Uani 1 1 d .
C9 C 0.8039(3) 0.5760(3) 0.32466(8) 0.0203(6) Uani 1 1 d .
C10 C 0.8178(3) 0.4388(3) 0.32975(7) 0.0206(6) Uani 1 1 d .
C11 C 0.7842(3) 0.3935(3) 0.29613(8) 0.0216(6) Uani 1 1 d .
C12 C 0.7515(3) 0.5000(3) 0.26913(8) 0.0207(6) Uani 1 1 d .
C13 C 0.7337(3) 0.5000(3) 0.22991(8) 0.0210(6) Uani 1 1 d .
C14 C 0.7520(3) 0.5926(3) 0.19995(8) 0.0234(6) Uani 1 1 d .
C15 C 0.7374(3) 0.5408(3) 0.16527(8) 0.0240(6) Uani 1 1 d .
C16 C 0.7078(3) 0.4164(3) 0.17306(8) 0.0216(6) Uani 1 1 d .
C17 C 0.6817(3) 0.3249(3) 0.14830(8) 0.0231(6) Uani 1 1 d .
C18 C 0.6871(3) 0.1927(3) 0.15453(8) 0.0239(6) Uani 1 1 d .
C19 C 0.6457(3) 0.1466(3) 0.12109(8) 0.0256(6) Uani 1 1 d .
C20 C 0.6152(3) 0.2498(3) 0.09453(8) 0.0234(6) Uani 1 1 d .
C21 C 0.5571(3) 0.2608(3) 0.05669(8) 0.0229(6) Uani 1 1 d .
C22 C 0.6055(3) 0.1818(3) 0.02375(8) 0.0243(6) Uani 1 1 d .
C23 C 0.5170(3) 0.2452(3) -0.00596(8) 0.0245(6) Uani 1 1 d .
C24 C 0.4165(3) 0.3606(3) 0.00947(8) 0.0229(6) Uani 1 1 d .
C25 C 1.5264(4) 0.2671(3) 0.47619(11) 0.0457(9) Uani 1 1 d .
H25A H 1.6078 0.2015 0.4873 0.069 Uiso 1 1 d R
H25B H 1.4611 0.2272 0.4626 0.069 Uiso 1 1 d R
H25C H 1.5781 0.3184 0.4584 0.069 Uiso 1 1 d R
C26 C 1.4186(4) 0.3516(3) 0.50749(9) 0.0319(7) Uani 1 1 d .
H26A H 1.3655 0.3018 0.5255 0.038 Uiso 1 1 d R
H26B H 1.4820 0.3926 0.5213 0.038 Uiso 1 1 d R
C27 C 1.1962(3) 0.5372(3) 0.51211(8) 0.0234(6) Uani 1 1 d .
C28 C 0.9605(4) 0.8053(3) 0.54477(8) 0.0327(7) Uani 1 1 d .
H28C H 1.0647 0.7968 0.5535 0.049 Uiso 1 1 d R
H28A H 0.8999 0.7592 0.5622 0.049 Uiso 1 1 d R
H28B H 0.9024 0.8949 0.5451 0.049 Uiso 1 1 d R
C29 C 0.7731(4) 0.9361(3) 0.47472(9) 0.0302(7) Uani 1 1 d .
H29A H 0.7385 0.9557 0.4494 0.045 Uiso 1 1 d R
H29B H 0.6823 0.9285 0.4929 0.045 Uiso 1 1 d R
H29C H 0.8156 1.0040 0.4829 0.045 Uiso 1 1 d R
C30 C 0.9175(4) 0.9682(3) 0.38085(9) 0.0297(7) Uani 1 1 d .
H30C H 0.9847 0.9889 0.3587 0.045 Uiso 1 1 d R
H30A H 0.9695 0.9668 0.4040 0.045 Uiso 1 1 d R
H30B H 0.8154 1.0324 0.3843 0.045 Uiso 1 1 d R
C31 C 0.8178(4) 0.8695(3) 0.30543(9) 0.0322(7) Uani 1 1 d .
H31A H 0.8303 0.9546 0.3088 0.048 Uiso 1 1 d R
H31B H 0.8966 0.8263 0.2849 0.048 Uiso 1 1 d R
H31C H 0.7104 0.8754 0.2989 0.048 Uiso 1 1 d R
C32 C 0.8680(4) 0.3625(3) 0.36496(8) 0.0268(6) Uani 1 1 d .
H32A H 0.8684 0.2741 0.3612 0.040 Uiso 1 1 d R
H32B H 0.9753 0.3670 0.3689 0.040 Uiso 1 1 d R
H32C H 0.7935 0.3968 0.3874 0.040 Uiso 1 1 d R
C33 C 0.7919(4) 0.2570(3) 0.28697(9) 0.0322(7) Uani 1 1 d .
H33A H 0.8148 0.2038 0.3095 0.048 Uiso 1 1 d R
H33B H 0.6899 0.2522 0.2793 0.048 Uiso 1 1 d R
H33C H 0.8767 0.2273 0.2661 0.048 Uiso 1 1 d R
C34 C 0.7938(4) 0.7166(3) 0.20572(9) 0.0328(7) Uani 1 1 d .
H34A H 0.7994 0.7611 0.1813 0.049 Uiso 1 1 d R
H34B H 0.7118 0.7694 0.2239 0.049 Uiso 1 1 d R
H34C H 0.8971 0.6992 0.2156 0.049 Uiso 1 1 d R
C35 C 0.7616(4) 0.5971(3) 0.12549(8) 0.0375(8) Uani 1 1 d .
H35A H 0.7785 0.6813 0.1279 0.056 Uiso 1 1 d R
H35B H 0.8556 0.5421 0.1110 0.056 Uiso 1 1 d R
H35C H 0.6681 0.6037 0.1121 0.056 Uiso 1 1 d R
C36 C 0.7344(4) 0.1139(3) 0.18964(8) 0.0326(7) Uani 1 1 d .
H36A H 0.7270 0.0275 0.1860 0.049 Uiso 1 1 d R
H36B H 0.8441 0.1124 0.1932 0.049 Uiso 1 1 d R
H36C H 0.6629 0.1511 0.2122 0.049 Uiso 1 1 d R
C37 C 0.6288(4) 0.0132(3) 0.11553(9) 0.0364(8) Uani 1 1 d .
H37A H 0.5992 0.0055 0.0900 0.055 Uiso 1 1 d R
H37B H 0.7307 -0.0480 0.1183 0.055 Uiso 1 1 d R
H37C H 0.5464 -0.0038 0.1347 0.055 Uiso 1 1 d R
C38 C 0.7373(4) 0.0582(3) 0.01955(9) 0.0340(7) Uani 1 1 d .
H38A H 0.7778 0.0354 0.0442 0.051 Uiso 1 1 d R
H38B H 0.6940 -0.0092 0.0113 0.051 Uiso 1 1 d R
H38C H 0.8241 0.0690 0.0006 0.051 Uiso 1 1 d R
C39 C 0.5319(4) 0.1980(3) -0.04680(8) 0.0352(7) Uani 1 1 d .
H39C H 0.5908 0.1086 -0.0483 0.053 Uiso 1 1 d R
H39A H 0.5878 0.2481 -0.0640 0.053 Uiso 1 1 d R
H39B H 0.4256 0.2085 -0.0546 0.053 Uiso 1 1 d R
C40 C 0.2998(3) 0.4620(3) -0.00832(8) 0.0255(6) Uani 1 1 d .
C41 C 0.0845(4) 0.6517(3) 0.00333(10) 0.0390(8) Uani 1 1 d .
H41A H 0.0093 0.6177 -0.0087 0.047 Uiso 1 1 d R
H41B H 0.1337 0.7019 -0.0154 0.047 Uiso 1 1 d R
C42 C -0.0041(5) 0.7308(4) 0.03784(12) 0.0627(12) Uani 1 1 d .
H42A H -0.0879 0.8020 0.0300 0.094 Uiso 1 1 d R
H42B H -0.0514 0.6786 0.0563 0.094 Uiso 1 1 d R
H42C H 0.0734 0.7631 0.0496 0.094 Uiso 1 1 d R
O1A O 1.2241(2) 0.40120(19) 0.39641(6) 0.0322(5) Uani 1 1 d .
O2A O 1.4899(3) 0.3739(2) 0.37519(8) 0.0442(6) Uani 1 1 d .
C1A C 1.3551(4) 0.3408(3) 0.38077(9) 0.0301(7) Uani 1 1 d .
C2A C 1.3781(4) 0.2030(3) 0.36670(11) 0.0412(8) Uani 1 1 d .
F1A F 1.4656(3) 0.1788(3) 0.33250(9) 0.0972(11) Uani 1 1 d .
F2A F 1.4543(3) 0.1194(2) 0.39205(9) 0.0848(9) Uani 1 1 d .
F3A F 1.2393(2) 0.17577(18) 0.36340(6) 0.0451(5) Uani 1 1 d .
O2B O 1.2202(3) 0.8461(3) 0.30258(7) 0.0493(7) Uani 1 1 d .
O1B O 1.4751(3) 0.8254(3) 0.27372(8) 0.0571(7) Uani 1 1 d .
C1B C 1.3312(4) 0.8741(3) 0.27744(10) 0.0401(8) Uani 1 1 d .
C2B C 1.2583(4) 0.9852(4) 0.25118(11) 0.0466(9) Uani 1 1 d .
F1B F 1.1181(3) 0.9788(2) 0.24052(7) 0.0687(7) Uani 1 1 d .
F2B F 1.2282(4) 1.0956(2) 0.26982(9) 0.0943(10) Uani 1 1 d .
F3B F 1.3557(3) 0.9897(3) 0.21924(8) 0.0937(10) Uani 1 1 d .
O1C O 0.3484(3) 0.5803(2) 0.11033(7) 0.0445(6) Uani 1 1 d .
O2C O 0.1613(4) 0.5500(3) 0.15768(9) 0.0808(10) Uani 1 1 d .
C1C C 0.2632(4) 0.6083(3) 0.14047(10) 0.0432(9) Uani 1 1 d .
C2C C 0.2671(5) 0.7265(4) 0.16358(11) 0.0522(10) Uani 1 1 d .
F1C F 0.3748(3) 0.7853(2) 0.14734(7) 0.0738(8) Uani 1 1 d .
F2C F 0.1252(3) 0.8119(2) 0.16699(9) 0.0900(9) Uani 1 1 d .
F3C F 0.3039(5) 0.6954(3) 0.19937(7) 0.1063(11) Uani 1 1 d .
O1D O 1.3337(4) 0.6762(2) 0.35160(8) 0.0631(8) Uani 1 1 d .
O2D O 1.4744(3) 0.5904(2) 0.39994(7) 0.0408(6) Uani 1 1 d .
C1D C 1.4011(4) 0.6819(3) 0.38064(9) 0.0351(7) Uani 1 1 d D
C2D C 1.3912(4) 0.8145(3) 0.39645(10) 0.0463(9) Uani 1 1 d D
F1DA F 1.4130(9) 0.8924(5) 0.36356(16) 0.0656(19) Uani 0.43 1 d PDU
F2DA F 1.5168(8) 0.8164(8) 0.4152(2) 0.035(2) Uani 0.43 1 d PDU
F3DA F 1.2583(7) 0.8716(7) 0.4160(2) 0.082(3) Uani 0.43 1 d PDU
F1D F 1.5287(6) 0.8304(6) 0.4052(2) 0.0377(17) Uani 0.57 1 d PDU
F2D F 1.3156(6) 0.9126(4) 0.37695(18) 0.0715(17) Uani 0.57 1 d PDU
F3D F 1.2933(5) 0.8275(5) 0.43289(14) 0.0650(16) Uani 0.57 1 d PDU
O1E O 0.1068(3) 0.2360(3) 0.17051(9) 0.0604(7) Uani 1 1 d .
O2E O 0.1501(4) 0.3632(3) 0.12036(9) 0.0836(11) Uani 1 1 d .
C1E C 0.1288(4) 0.2623(4) 0.13572(12) 0.0470(9) Uani 1 1 d .
C2E C 0.1234(4) 0.1613(4) 0.10598(12) 0.0485(9) Uani 1 1 d .
F1E F 0.2596(3) 0.1252(3) 0.08358(10) 0.1030(11) Uani 1 1 d .
F2E F 0.0075(3) 0.2059(3) 0.08339(8) 0.0831(8) Uani 1 1 d .
F3E F 0.0851(4) 0.0592(3) 0.12230(9) 0.0964(10) Uani 1 1 d .
O1F O 0.3928(3) 0.3223(3) 0.22049(8) 0.0582(7) Uani 1 1 d .
O2F O 0.1193(3) 0.3712(3) 0.22869(8) 0.0486(6) Uani 1 1 d .
C1F C 0.2621(4) 0.3765(3) 0.23655(10) 0.0410(8) Uani 1 1 d .
C2F C 0.2476(4) 0.4616(4) 0.27179(11) 0.0474(9) Uani 1 1 d .
F1F F 0.3890(3) 0.4804(3) 0.27707(7) 0.0802(8) Uani 1 1 d .
F2F F 0.1448(3) 0.5764(2) 0.26859(7) 0.0735(7) Uani 1 1 d .
F3F F 0.1917(3) 0.4083(3) 0.30403(6) 0.0781(8) Uani 1 1 d .
H5N H 0.634(4) 0.426(3) 0.0993(9) 0.032(9) Uiso 1 1 d .
H2N H 0.869(4) 0.569(3) 0.3987(9) 0.035(10) Uiso 1 1 d .
H6N H 0.390(4) 0.426(3) 0.0633(9) 0.034(9) Uiso 1 1 d .
H1N H 1.120(4) 0.560(3) 0.4384(9) 0.027(9) Uiso 1 1 d .
H4N H 0.666(4) 0.348(3) 0.2229(10) 0.034(10) Uiso 1 1 d .
H3N H 0.727(4) 0.677(4) 0.2809(10) 0.046(11) Uiso 1 1 d .
H2B H 1.283(7) 0.773(6) 0.3211(16) 0.12(2) Uiso 1 1 d .
H2F H 0.121(7) 0.316(6) 0.2046(17) 0.13(2) Uiso 1 1 d .
H2A H 1.473(7) 0.475(6) 0.3864(17) 0.14(2) Uiso 1 1 d .

loop_
_atom_site_aniso_label
_atom_site_aniso_U_11
_atom_site_aniso_U_22
_atom_site_aniso_U_33
_atom_site_aniso_U_23
_atom_site_aniso_U_13
_atom_site_aniso_U_12
O1 0.0385(12) 0.0351(12) 0.0217(11) 0.0032(9) -0.0077(9) -0.0087(9)
O2 0.0256(10) 0.0279(11) 0.0255(11) 0.0011(9) -0.0058(8) 0.0007(8)
O3 0.0446(13) 0.0433(13) 0.0239(12) 0.0038(10) -0.0140(10) -0.0098(10)
O4 0.0321(11) 0.0294(12) 0.0280(11) 0.0028(9) -0.0049(9) 0.0009(9)
N1 0.0242(12) 0.0194(13) 0.0182(12) -0.0039(10) -0.0055(10) -0.0030(10)
N2 0.0279(13) 0.0182(13) 0.0180(12) 0.0013(10) -0.0060(10) -0.0051(10)
N3 0.0312(13) 0.0203(13) 0.0166(12) 0.0024(10) -0.0082(10) -0.0070(11)
N4 0.0332(14) 0.0230(13) 0.0164(12) 0.0026(10) -0.0051(10) -0.0119(11)
N5 0.0338(14) 0.0224(14) 0.0183(12) 0.0018(11) -0.0090(10) -0.0072(11)
N6 0.0278(13) 0.0241(13) 0.0185(12) -0.0048(11) -0.0056(10) -0.0019(10)
C1 0.0245(14) 0.0236(15) 0.0165(13) -0.0004(11) -0.0029(11) -0.0072(11)
C2 0.0259(14) 0.0226(15) 0.0215(14) -0.0022(12) -0.0015(11) -0.0102(12)
C3 0.0226(14) 0.0192(14) 0.0235(14) -0.0016(11) -0.0002(11) -0.0065(11)
C4 0.0208(13) 0.0189(14) 0.0212(14) 0.0000(11) -0.0045(11) -0.0053(11)
C5 0.0202(13) 0.0186(14) 0.0211(14) -0.0039(11) -0.0046(11) -0.0027(11)
C6 0.0250(14) 0.0198(15) 0.0247(15) 0.0000(12) -0.0050(12) -0.0057(11)
C7 0.0228(14) 0.0226(15) 0.0241(15) 0.0038(12) -0.0059(11) -0.0067(11)
C8 0.0241(14) 0.0214(14) 0.0170(13) 0.0000(11) -0.0052(11) -0.0055(11)
C9 0.0195(13) 0.0227(15) 0.0186(14) 0.0024(11) -0.0037(11) -0.0047(11)
C10 0.0215(13) 0.0233(15) 0.0165(13) 0.0017(11) -0.0012(11) -0.0056(11)
C11 0.0218(14) 0.0228(15) 0.0195(14) 0.0007(11) -0.0014(11) -0.0053(11)
C12 0.0209(13) 0.0228(15) 0.0189(14) -0.0014(11) -0.0034(11) -0.0056(11)
C13 0.0225(14) 0.0219(15) 0.0196(14) 0.0013(11) -0.0029(11) -0.0075(11)
C14 0.0258(15) 0.0242(15) 0.0213(14) 0.0011(12) -0.0020(11) -0.0091(12)
C15 0.0290(15) 0.0275(16) 0.0161(14) 0.0013(12) -0.0031(11) -0.0083(12)
C16 0.0238(14) 0.0245(15) 0.0170(14) -0.0006(11) -0.0049(11) -0.0061(11)
C17 0.0270(15) 0.0236(15) 0.0180(14) 0.0012(11) -0.0062(11) -0.0041(12)
C18 0.0263(15) 0.0251(15) 0.0198(14) 0.0008(12) -0.0044(11) -0.0049(12)
C19 0.0293(15) 0.0248(16) 0.0227(15) -0.0026(12) -0.0048(12) -0.0060(12)
C20 0.0262(15) 0.0221(15) 0.0210(14) -0.0035(12) -0.0044(11) -0.0037(12)
C21 0.0258(14) 0.0233(15) 0.0194(14) -0.0001(12) -0.0062(11) -0.0043(12)
C22 0.0278(15) 0.0224(15) 0.0218(15) -0.0019(12) -0.0030(12) -0.0050(12)
C23 0.0302(15) 0.0265(16) 0.0189(14) -0.0013(12) -0.0039(12) -0.0104(12)
C24 0.0261(14) 0.0262(15) 0.0177(14) -0.0008(12) -0.0052(11) -0.0077(12)
C25 0.041(2) 0.0311(19) 0.059(2) 0.0000(17) -0.0090(17) 0.0034(15)
C26 0.0274(15) 0.0278(16) 0.0401(18) 0.0080(14) -0.0109(13) -0.0041(13)
C27 0.0271(15) 0.0237(15) 0.0224(15) 0.0012(12) -0.0061(12) -0.0107(12)
C28 0.0411(18) 0.0327(18) 0.0249(16) -0.0078(13) -0.0008(13) -0.0110(14)
C29 0.0315(16) 0.0254(16) 0.0306(17) -0.0041(13) -0.0015(13) -0.0023(13)
C30 0.0379(17) 0.0250(16) 0.0297(16) 0.0002(13) -0.0090(13) -0.0119(13)
C31 0.0434(18) 0.0268(17) 0.0314(17) 0.0056(13) -0.0134(14) -0.0143(14)
C32 0.0373(17) 0.0213(15) 0.0244(15) 0.0018(12) -0.0117(13) -0.0091(12)
C33 0.052(2) 0.0240(16) 0.0236(16) 0.0021(13) -0.0127(14) -0.0109(14)
C34 0.0478(19) 0.0330(18) 0.0219(15) 0.0037(13) -0.0034(14) -0.0188(15)
C35 0.061(2) 0.0365(19) 0.0211(16) 0.0054(14) -0.0073(15) -0.0233(16)
C36 0.0437(18) 0.0281(17) 0.0258(16) 0.0030(13) -0.0111(14) -0.0060(14)
C37 0.052(2) 0.0292(18) 0.0336(18) 0.0026(14) -0.0128(15) -0.0166(15)
C38 0.0388(18) 0.0278(17) 0.0308(17) -0.0055(13) -0.0023(14) -0.0007(13)
C39 0.050(2) 0.0348(18) 0.0211(16) -0.0056(13) -0.0069(14) -0.0089(15)
C40 0.0261(15) 0.0284(16) 0.0236(16) 0.0024(13) -0.0049(12) -0.0089(12)
C41 0.0304(17) 0.0317(18) 0.052(2) 0.0165(16) -0.0058(15) -0.0038(14)
C42 0.054(2) 0.041(2) 0.072(3) 0.014(2) 0.016(2) 0.0112(18)
O1A 0.0295(11) 0.0301(12) 0.0357(12) -0.0073(9) -0.0010(9) -0.0057(9)
O2A 0.0298(12) 0.0314(13) 0.0715(18) -0.0019(12) 0.0016(11) -0.0109(10)
C1A 0.0276(16) 0.0250(16) 0.0380(18) -0.0014(13) -0.0020(13) -0.0080(13)
C2A 0.0297(17) 0.036(2) 0.057(2) -0.0125(17) 0.0016(16) -0.0086(15)
F1A 0.0855(19) 0.091(2) 0.114(2) -0.0690(18) 0.0616(17) -0.0458(16)
F2A 0.0872(18) 0.0247(12) 0.150(3) 0.0005(14) -0.0682(18) -0.0030(11)
F3A 0.0397(11) 0.0355(11) 0.0618(13) -0.0134(9) -0.0043(9) -0.0121(9)
O2B 0.0420(14) 0.0576(17) 0.0462(15) 0.0157(13) -0.0102(12) -0.0087(12)
O1B 0.0350(14) 0.0593(17) 0.0690(18) 0.0029(14) -0.0097(13) 0.0033(12)
C1B 0.0368(19) 0.037(2) 0.045(2) -0.0026(16) -0.0093(16) -0.0051(15)
C2B 0.045(2) 0.045(2) 0.047(2) 0.0057(18) -0.0055(17) -0.0060(17)
F1B 0.0590(15) 0.0775(17) 0.0686(16) 0.0232(13) -0.0307(12) -0.0084(12)
F2B 0.144(3) 0.0382(15) 0.101(2) 0.0030(14) -0.0468(19) -0.0094(15)
F3B 0.0775(18) 0.112(2) 0.0768(19) 0.0431(17) 0.0117(15) -0.0120(16)
O1C 0.0490(14) 0.0425(14) 0.0377(14) -0.0046(11) 0.0084(11) -0.0096(11)
O2C 0.105(3) 0.0576(19) 0.076(2) -0.0172(16) 0.0507(19) -0.0401(18)
C1C 0.051(2) 0.0319(19) 0.042(2) 0.0025(16) 0.0062(17) -0.0074(16)
C2C 0.065(3) 0.045(2) 0.043(2) -0.0047(18) 0.0144(19) -0.016(2)
F1C 0.0862(18) 0.0705(16) 0.0712(16) -0.0233(13) 0.0258(14) -0.0449(14)
F2C 0.0660(17) 0.0458(14) 0.148(3) -0.0319(16) 0.0262(17) -0.0096(13)
F3C 0.189(3) 0.097(2) 0.0456(16) -0.0034(15) -0.0128(18) -0.059(2)
O1D 0.105(2) 0.0418(16) 0.0540(17) 0.0139(13) -0.0452(17) -0.0247(15)
O2D 0.0455(14) 0.0277(12) 0.0540(15) 0.0091(11) -0.0205(11) -0.0125(10)
C1D 0.0380(18) 0.0298(18) 0.0405(19) 0.0048(15) -0.0078(15) -0.0129(14)
C2D 0.040(2) 0.036(2) 0.069(3) 0.0051(18) -0.0252(19) -0.0128(16)
F1DA 0.109(5) 0.031(3) 0.068(4) 0.012(3) -0.046(4) -0.025(3)
F2DA 0.041(4) 0.038(4) 0.034(4) 0.008(3) -0.014(3) -0.020(3)
F3DA 0.029(3) 0.063(5) 0.144(7) -0.048(5) -0.013(4) 0.012(3)
F1D 0.031(2) 0.035(3) 0.052(4) 0.005(2) -0.005(2) -0.0169(19)
F2D 0.067(3) 0.028(2) 0.126(5) 0.011(3) -0.058(3) -0.005(2)
F3D 0.040(3) 0.048(3) 0.103(4) -0.021(3) 0.007(3) -0.009(2)
O1E 0.0654(18) 0.0642(19) 0.0588(19) 0.0026(15) -0.0140(15) -0.0267(15)
O2E 0.128(3) 0.0479(18) 0.075(2) -0.0122(16) 0.032(2) -0.0404(19)
C1E 0.040(2) 0.041(2) 0.059(3) -0.0043(19) 0.0040(17) -0.0107(16)
C2E 0.039(2) 0.038(2) 0.067(3) -0.0047(19) -0.0073(19) -0.0072(16)
F1E 0.0502(15) 0.105(2) 0.152(3) -0.084(2) 0.0263(17) -0.0239(15)
F2E 0.0664(17) 0.099(2) 0.0796(18) -0.0094(15) -0.0242(14) -0.0059(15)
F3E 0.149(3) 0.0563(17) 0.100(2) 0.0028(15) -0.026(2) -0.0501(18)
O1F 0.0331(14) 0.0606(18) 0.079(2) -0.0193(15) 0.0133(13) -0.0147(12)
O2F 0.0319(13) 0.0670(18) 0.0468(15) 0.0019(13) -0.0040(11) -0.0133(12)
C1F 0.0303(18) 0.044(2) 0.046(2) 0.0062(16) 0.0032(15) -0.0095(15)
C2F 0.0296(18) 0.067(3) 0.043(2) 0.0016(19) 0.0029(15) -0.0108(18)
F1F 0.0399(13) 0.131(2) 0.0757(17) -0.0404(16) 0.0083(12) -0.0344(14)
F2F 0.0707(16) 0.0674(16) 0.0693(16) -0.0192(13) 0.0005(13) 0.0039(13)
F3F 0.0654(16) 0.131(2) 0.0400(13) 0.0167(14) 0.0009(11) -0.0339(15)

loop_
_atom_type_symbol
_atom_type_description
_atom_type_scat_dispersion_real
_atom_type_scat_dispersion_imag
_atom_type_scat_source
C C 0.0033 0.0016 'International Tables Vol C Tables 4.2.6.8 and 6.1.1.4'
H H 0.0000 0.0000 'International Tables Vol C Tables 4.2.6.8 and 6.1.1.4'
N N 0.0061 0.0033 'International Tables Vol C Tables 4.2.6.8 and 6.1.1.4'
O O 0.0106 0.0060 'International Tables Vol C Tables 4.2.6.8 and 6.1.1.4'
F F 0.0171 0.0103 'International Tables Vol C Tables 4.2.6.8 and 6.1.1.4'

loop_
_geom_angle_atom_site_label_1
_geom_angle_atom_site_label_2
_geom_angle_atom_site_label_3
_geom_angle
C27 O2 C26 115.6(2)
C40 O4 C41 116.5(2)
C4 N1 C1 108.8(2)
C4 N1 H1N 125(2)
C1 N1 H1N 126(2)
C5 N2 C8 109.8(2)
C5 N2 H2N 123(2)
C8 N2 H2N 126(2)
C9 N3 C12 110.5(2)
C9 N3 H3N 125(3)
C12 N3 H3N 122(3)
C16 N4 C13 110.5(2)
C16 N4 H4N 122(3)
C13 N4 H4N 121(3)
C20 N5 C17 110.1(2)
C20 N5 H5N 123(2)
C17 N5 H5N 127(2)
C21 N6 C24 109.3(2)
C21 N6 H6N 125(2)
C24 N6 H6N 125(2)
N1 C1 C2 108.2(2)
N1 C1 C27 122.6(2)
C2 C1 C27 129.2(2)
C1 C2 C3 107.5(2)
C1 C2 C28 126.5(3)
C3 C2 C28 126.0(3)
C4 C3 C2 107.1(2)
C4 C3 C29 127.0(2)
C2 C3 C29 125.7(3)
N1 C4 C3 108.5(2)
N1 C4 C5 120.9(2)
C3 C4 C5 130.5(2)
N2 C5 C6 108.8(2)
N2 C5 C4 120.6(2)
C6 C5 C4 130.5(2)
C7 C6 C5 107.0(2)
C7 C6 C30 126.6(2)
C5 C6 C30 126.3(2)
C6 C7 C8 107.8(2)
C6 C7 C31 125.2(3)
C8 C7 C31 126.9(3)
N2 C8 C9 123.1(2)
N2 C8 C7 106.5(2)
C9 C8 C7 130.2(2)
N3 C9 C8 122.5(2)
N3 C9 C10 107.1(2)
C8 C9 C10 130.3(2)
C11 C10 C9 107.6(2)
C11 C10 C32 127.2(3)
C9 C10 C32 125.2(2)
C10 C11 C12 108.0(2)
C10 C11 C33 126.9(2)
C12 C11 C33 124.9(2)
N3 C12 C13 122.8(2)
N3 C12 C11 106.8(2)
C13 C12 C11 129.8(3)
N4 C13 C12 122.3(2)
N4 C13 C14 106.7(2)
C12 C13 C14 130.6(3)
C15 C14 C13 107.5(2)
C15 C14 C34 126.9(2)
C13 C14 C34 125.4(2)
C14 C15 C16 108.0(2)
C14 C15 C35 126.9(3)
C16 C15 C35 124.9(3)
N4 C16 C17 121.5(2)
N4 C16 C15 107.2(2)
C17 C16 C15 131.3(2)
N5 C17 C16 122.8(2)
N5 C17 C18 106.7(2)
C16 C17 C18 130.5(2)
C19 C18 C17 107.5(2)
C19 C18 C36 125.4(3)
C17 C18 C36 127.1(3)
C18 C19 C20 107.6(2)
C18 C19 C37 125.7(3)
C20 C19 C37 126.6(3)
N5 C20 C19 108.1(2)
N5 C20 C21 119.9(2)
C19 C20 C21 131.9(3)
N6 C21 C22 108.2(2)
N6 C21 C20 120.0(2)
C22 C21 C20 131.6(3)
C21 C22 C23 107.1(2)
C21 C22 C38 126.8(3)
C23 C22 C38 125.9(3)
C24 C23 C22 107.2(2)
C24 C23 C39 126.8(3)
C22 C23 C39 126.0(3)
N6 C24 C23 108.2(2)
N6 C24 C40 121.4(3)
C23 C24 C40 130.4(3)
C26 C25 H25A 110.3
C26 C25 H25B 108.6
H25A C25 H25B 109.5
C26 C25 H25C 109.5
H25A C25 H25C 109.5
H25B C25 H25C 109.5
O2 C26 C25 107.1(2)
O2 C26 H26A 110.7
C25 C26 H26A 110.7
O2 C26 H26B 109.8
C25 C26 H26B 109.7
H26A C26 H26B 108.7
O1 C27 O2 123.5(3)
O1 C27 C1 123.8(3)
O2 C27 C1 112.6(2)
C2 C28 H28C 109.2
C2 C28 H28A 110.6
H28C C28 H28A 109.1
C2 C28 H28B 110.2
H28C C28 H28B 109.1
H28A C28 H28B 108.7
C3 C29 H29A 109.2
C3 C29 H29B 110.0
H29A C29 H29B 109.5
C3 C29 H29C 109.2
H29A C29 H29C 109.5
H29B C29 H29C 109.5
C6 C30 H30C 110.1
C6 C30 H30A 109.1
H30C C30 H30A 110.1
C6 C30 H30B 109.5
H30C C30 H30B 110.1
H30A C30 H30B 107.9
C7 C31 H31A 109.4
C7 C31 H31B 109.2
H31A C31 H31B 109.5
C7 C31 H31C 109.8
H31A C31 H31C 109.5
H31B C31 H31C 109.5
C10 C32 H32A 109.3
C10 C32 H32B 109.2
H32A C32 H32B 109.5
C10 C32 H32C 109.9
H32A C32 H32C 109.5
H32B C32 H32C 109.5
C11 C33 H33A 109.9
C11 C33 H33B 109.7
H33A C33 H33B 109.5
C11 C33 H33C 108.9
H33A C33 H33C 109.5
H33B C33 H33C 109.5
C14 C34 H34A 109.5
C14 C34 H34B 109.4
H34A C34 H34B 109.5
C14 C34 H34C 109.5
H34A C34 H34C 109.5
H34B C34 H34C 109.5
C15 C35 H35A 109.1
C15 C35 H35B 108.9
H35A C35 H35B 109.5
C15 C35 H35C 110.4
H35A C35 H35C 109.5
H35B C35 H35C 109.5
C18 C36 H36A 109.3
C18 C36 H36B 109.4
H36A C36 H36B 109.5
C18 C36 H36C 109.7
H36A C36 H36C 109.5
H36B C36 H36C 109.5
C19 C37 H37A 109.7
C19 C37 H37B 109.1
H37A C37 H37B 109.5
C19 C37 H37C 109.6
H37A C37 H37C 109.5
H37B C37 H37C 109.5
C22 C38 H38A 109.3
C22 C38 H38B 109.4
H38A C38 H38B 109.5
C22 C38 H38C 109.7
H38A C38 H38C 109.5
H38B C38 H38C 109.5
C23 C39 H39C 109.6
C23 C39 H39A 109.6
H39C C39 H39A 109.9
C23 C39 H39B 109.7
H39C C39 H39B 109.9
H39A C39 H39B 108.1
O3 C40 O4 123.4(3)
O3 C40 C24 124.6(3)
O4 C40 C24 112.0(2)
O4 C41 C42 106.4(3)
O4 C41 H41A 109.6
C42 C41 H41A 109.1
O4 C41 H41B 111.1
C42 C41 H41B 111.7
H41A C41 H41B 108.9
C41 C42 H42A 110.5
C41 C42 H42B 110.2
H42A C42 H42B 109.5
C41 C42 H42C 107.7
H42A C42 H42C 109.5
H42B C42 H42C 109.5
C1A O2A H2A 110(3)
O1A C1A O2A 128.8(3)
O1A C1A C2A 120.2(3)
O2A C1A C2A 110.9(3)
F3A C2A F1A 106.4(3)
F3A C2A F2A 107.5(3)
F1A C2A F2A 107.3(3)
F3A C2A C1A 112.7(3)
F1A C2A C1A 113.1(3)
F2A C2A C1A 109.6(3)
C1B O2B H2B 106(3)
O1B C1B O2B 128.2(3)
O1B C1B C2B 120.3(3)
O2B C1B C2B 111.5(3)
F3B C2B F2B 108.9(3)
F3B C2B F1B 107.0(3)
F2B C2B F1B 105.8(3)
F3B C2B C1B 111.9(3)
F2B C2B C1B 109.9(3)
F1B C2B C1B 113.2(3)
O1C C1C O2C 128.0(4)
O1C C1C C2C 120.7(3)
O2C C1C C2C 111.3(3)
F2C C2C F1C 107.3(3)
F2C C2C F3C 106.9(3)
F1C C2C F3C 106.6(4)
F2C C2C C1C 111.3(4)
F1C C2C C1C 112.6(3)
F3C C2C C1C 111.9(3)
C1D O2D H2A 113(3)
O1D C1D O2D 127.5(3)
O1D C1D C2D 118.0(3)
O2D C1D C2D 114.5(3)
F2D C2D F1D 110.9(4)
F3DA C2D F2DA 110.9(5)
F3DA C2D F1DA 106.9(4)
F2DA C2D F1DA 102.3(4)
F2D C2D F3D 102.8(4)
F1D C2D F3D 103.2(4)
F3DA C2D C1D 116.6(4)
F2D C2D C1D 116.2(3)
F1D C2D C1D 114.9(4)
F2DA C2D C1D 113.0(4)
F1DA C2D C1D 105.9(3)
F3D C2D C1D 107.2(3)
O1E C1E O2E 129.2(4)
O1E C1E C2E 117.9(3)
O2E C1E C2E 112.8(4)
F1E C2E F3E 109.4(3)
F1E C2E F2E 107.4(4)
F3E C2E F2E 103.2(3)
F1E C2E C1E 111.8(3)
F3E C2E C1E 112.8(3)
F2E C2E C1E 111.7(3)
C1F O2F H2F 115(3)
O1F C1F O2F 128.4(4)
O1F C1F C2F 120.6(3)
O2F C1F C2F 111.0(3)
F1F C2F F2F 107.6(3)
F1F C2F F3F 108.1(3)
F2F C2F F3F 106.3(3)
F1F C2F C1F 111.4(3)
F2F C2F C1F 112.3(3)
F3F C2F C1F 111.0(3)

loop_
_geom_bond_atom_site_label_1
_geom_bond_atom_site_label_2
_geom_bond_distance
O1 C27 1.218(3)
O2 C27 1.338(3)
O2 C26 1.456(3)
O3 C40 1.216(3)
O4 C40 1.342(3)
O4 C41 1.448(3)
N1 C4 1.368(3)
N1 C1 1.376(3)
N1 H1N 0.82(3)
N2 C5 1.349(4)
N2 C8 1.386(3)
N2 H2N 0.82(3)
N3 C9 1.362(3)
N3 C12 1.377(4)
N3 H3N 0.78(4)
N4 C16 1.358(3)
N4 C13 1.378(4)
N4 H4N 0.77(3)
N5 C20 1.353(4)
N5 C17 1.386(3)
N5 H5N 0.85(3)
N6 C21 1.362(4)
N6 C24 1.372(3)
N6 H6N 0.84(3)
C1 C2 1.391(4)
C1 C27 1.452(4)
C2 C3 1.403(4)
C2 C28 1.500(4)
C3 C4 1.395(4)
C3 C29 1.500(4)
C4 C5 1.450(4)
C5 C6 1.411(4)
C6 C7 1.390(4)
C6 C30 1.492(4)
C7 C8 1.427(4)
C7 C31 1.495(4)
C8 C9 1.397(4)
C9 C10 1.452(4)
C10 C11 1.366(4)
C10 C32 1.492(4)
C11 C12 1.445(4)
C11 C33 1.492(4)
C12 C13 1.385(4)
C13 C14 1.438(4)
C14 C15 1.372(4)
C14 C34 1.492(4)
C15 C16 1.435(4)
C15 C35 1.500(4)
C16 C17 1.401(4)
C17 C18 1.419(4)
C18 C19 1.393(4)
C18 C36 1.495(4)
C19 C20 1.408(4)
C19 C37 1.498(4)
C20 C21 1.449(4)
C21 C22 1.398(4)
C22 C23 1.406(4)
C22 C38 1.499(4)
C23 C24 1.391(4)
C23 C39 1.497(4)
C24 C40 1.451(4)
C25 C26 1.495(5)
C25 H25A 0.9599
C25 H25B 0.9601
C25 H25C 0.9598
C26 H26A 0.9599
C26 H26B 0.9598
C28 H28C 0.9599
C28 H28A 0.9597
C28 H28B 0.9599
C29 H29A 0.9598
C29 H29B 0.9602
C29 H29C 0.9599
C30 H30C 0.9601
C30 H30A 0.9602
C30 H30B 0.9600
C31 H31A 0.9600
C31 H31B 0.9600
C31 H31C 0.9600
C32 H32A 0.9600
C32 H32B 0.9600
C32 H32C 0.9602
C33 H33A 0.9603
C33 H33B 0.9601
C33 H33C 0.9598
C34 H34A 0.9603
C34 H34B 0.9599
C34 H34C 0.9599
C35 H35A 0.9601
C35 H35B 0.9600
C35 H35C 0.9600
C36 H36A 0.9600
C36 H36B 0.9600
C36 H36C 0.9601
C37 H37A 0.9600
C37 H37B 0.9600
C37 H37C 0.9601
C38 H38A 0.9599
C38 H38B 0.9601
C38 H38C 0.9600
C39 H39C 0.9600
C39 H39A 0.9601
C39 H39B 0.9600
C41 C42 1.495(5)
C41 H41A 0.9601
C41 H41B 0.9603
C42 H42A 0.9600
C42 H42B 0.9599
C42 H42C 0.9599
O1A C1A 1.213(3)
O2A C1A 1.288(4)
O2A H2A 1.13(6)
C1A C2A 1.528(5)
C2A F3A 1.316(4)
C2A F1A 1.319(4)
C2A F2A 1.336(4)
O2B C1B 1.300(4)
O2B H2B 1.07(6)
O1B C1B 1.202(4)
C1B C2B 1.523(5)
C2B F3B 1.312(4)
C2B F2B 1.318(4)
C2B F1B 1.320(4)
O1C C1C 1.198(4)
O2C C1C 1.285(4)
C1C C2C 1.531(5)
C2C F2C 1.313(4)
C2C F1C 1.314(4)
C2C F3C 1.327(5)
O1D C1D 1.230(4)
O2D C1D 1.243(4)
O2D H2A 1.34(6)
C1D C2D 1.519(5)
C2D F3DA 1.268(5)
C2D F2D 1.300(4)
C2D F1D 1.307(5)
C2D F2DA 1.328(5)
C2D F1DA 1.416(5)
C2D F3D 1.419(5)
O1E C1E 1.233(4)
O2E C1E 1.238(4)
C1E C2E 1.532(5)
C2E F1E 1.297(4)
C2E F3E 1.317(4)
C2E F2E 1.321(4)
O1F C1F 1.198(4)
O2F C1F 1.303(4)
O2F H2F 1.04(6)
C1F C2F 1.521(5)
C2F F1F 1.315(4)
C2F F2F 1.325(4)
C2F F3F 1.334(4)

loop_
_geom_hbond_atom_site_label_D
_geom_hbond_atom_site_label_H
_geom_hbond_atom_site_label_A
_geom_hbond_distance_DH
_geom_hbond_distance_HA
_geom_hbond_distance_DA
_geom_hbond_angle_DHA
_geom_hbond_site_symmetry_A
N1 H1N O1A 0.82(3) 2.21(3) 3.026(3) 173(3) .
N2 H2N O1 0.82(3) 2.25(3) 3.001(3) 154(3) 2_766
N3 H3N O1B 0.78(4) 2.36(4) 3.008(3) 142(3) 1_455
N4 H4N O1F 0.77(3) 2.45(3) 3.004(3) 131(3) .
N5 H5N O1C 0.85(3) 2.57(3) 2.999(3) 113(2) .
N5 H5N O3 0.85(3) 2.34(3) 3.084(3) 146(3) 2_665
N6 H6N O1C 0.84(3) 2.29(3) 3.081(3) 157(3) .
O2B H2B O1D 1.07(6) 1.48(6) 2.537(3) 167(5) .
O2F H2F O1E 1.04(6) 1.51(6) 2.548(4) 175(5) .
O2A H2A O2D 1.13(6) 1.34(6) 2.468(3) 172(5) .
O2A H2A O1D 1.13(6) 2.53(6) 3.289(3) 124(4) .

loop_
_geom_torsion_atom_site_label_1
_geom_torsion_atom_site_label_2
_geom_torsion_atom_site_label_3
_geom_torsion_atom_site_label_4
_geom_torsion
C4 N1 C1 C2 0.6(3)
C4 N1 C1 C27 179.8(2)
N1 C1 C2 C3 -0.7(3)
C27 C1 C2 C3 -179.9(3)
N1 C1 C2 C28 178.5(3)
C27 C1 C2 C28 -0.7(5)
C1 C2 C3 C4 0.6(3)
C28 C2 C3 C4 -178.6(3)
C1 C2 C3 C29 175.7(3)
C28 C2 C3 C29 -3.5(4)
C1 N1 C4 C3 -0.2(3)
C1 N1 C4 C5 -175.8(2)
C2 C3 C4 N1 -0.2(3)
C29 C3 C4 N1 -175.2(3)
C2 C3 C4 C5 174.8(3)
C29 C3 C4 C5 -0.2(5)
C8 N2 C5 C6 -0.6(3)
C8 N2 C5 C4 -178.4(2)
N1 C4 C5 N2 42.0(4)
C3 C4 C5 N2 -132.5(3)
N1 C4 C5 C6 -135.3(3)
C3 C4 C5 C6 50.2(5)
N2 C5 C6 C7 0.0(3)
C4 C5 C6 C7 177.5(3)
N2 C5 C6 C30 -177.1(3)
C4 C5 C6 C30 0.5(5)
C5 C6 C7 C8 0.6(3)
C30 C6 C7 C8 177.7(3)
C5 C6 C7 C31 -177.0(3)
C30 C6 C7 C31 0.1(5)
C5 N2 C8 C9 176.9(2)
C5 N2 C8 C7 0.9(3)
C6 C7 C8 N2 -0.9(3)
C31 C7 C8 N2 176.6(3)
C6 C7 C8 C9 -176.5(3)
C31 C7 C8 C9 1.0(5)
C12 N3 C9 C8 175.3(2)
C12 N3 C9 C10 -0.5(3)
N2 C8 C9 N3 -179.7(2)
C7 C8 C9 N3 -4.7(5)
N2 C8 C9 C10 -4.9(5)
C7 C8 C9 C10 170.0(3)
N3 C9 C10 C11 -0.3(3)
C8 C9 C10 C11 -175.7(3)
N3 C9 C10 C32 176.9(2)
C8 C9 C10 C32 1.5(5)
C9 C10 C11 C12 1.0(3)
C32 C10 C11 C12 -176.2(3)
C9 C10 C11 C33 176.5(3)
C32 C10 C11 C33 -0.6(5)
C9 N3 C12 C13 -171.0(2)
C9 N3 C12 C11 1.1(3)
C10 C11 C12 N3 -1.3(3)
C33 C11 C12 N3 -176.9(3)
C10 C11 C12 C13 170.1(3)
C33 C11 C12 C13 -5.6(5)
C16 N4 C13 C12 -175.9(2)
C16 N4 C13 C14 -1.9(3)
N3 C12 C13 N4 -175.4(3)
C11 C12 C13 N4 14.6(4)
N3 C12 C13 C14 12.3(5)
C11 C12 C13 C14 -157.8(3)
N4 C13 C14 C15 0.6(3)
C12 C13 C14 C15 173.9(3)
N4 C13 C14 C34 -174.4(3)
C12 C13 C14 C34 -1.2(5)
C13 C14 C15 C16 0.8(3)
C34 C14 C15 C16 175.7(3)
C13 C14 C15 C35 -174.5(3)
C34 C14 C15 C35 0.5(5)
C13 N4 C16 C17 -178.4(2)
C13 N4 C16 C15 2.4(3)
C14 C15 C16 N4 -1.9(3)
C35 C15 C16 N4 173.4(3)
C14 C15 C16 C17 178.9(3)
C35 C15 C16 C17 -5.7(5)
C20 N5 C17 C16 -177.1(3)
C20 N5 C17 C18 1.9(3)
N4 C16 C17 N5 164.4(3)
C15 C16 C17 N5 -16.6(5)
N4 C16 C17 C18 -14.3(5)
C15 C16 C17 C18 164.7(3)
N5 C17 C18 C19 -1.1(3)
C16 C17 C18 C19 177.7(3)
N5 C17 C18 C36 176.7(3)
C16 C17 C18 C36 -4.5(5)
C17 C18 C19 C20 0.0(3)
C36 C18 C19 C20 -177.8(3)
C17 C18 C19 C37 -177.2(3)
C36 C18 C19 C37 5.0(5)
C17 N5 C20 C19 -1.9(3)
C17 N5 C20 C21 174.8(2)
C18 C19 C20 N5 1.1(3)
C37 C19 C20 N5 178.3(3)
C18 C19 C20 C21 -175.0(3)
C37 C19 C20 C21 2.1(5)
C24 N6 C21 C22 0.1(3)
C24 N6 C21 C20 175.7(2)
N5 C20 C21 N6 -39.1(4)
C19 C20 C21 N6 136.7(3)
N5 C20 C21 C22 135.2(3)
C19 C20 C21 C22 -49.0(5)
N6 C21 C22 C23 0.1(3)
C20 C21 C22 C23 -174.7(3)
N6 C21 C22 C38 175.2(3)
C20 C21 C22 C38 0.4(5)
C21 C22 C23 C24 -0.3(3)
C38 C22 C23 C24 -175.5(3)
C21 C22 C23 C39 178.4(3)
C38 C22 C23 C39 3.2(5)
C21 N6 C24 C23 -0.3(3)
C21 N6 C24 C40 179.7(3)
C22 C23 C24 N6 0.4(3)
C39 C23 C24 N6 -178.3(3)
C22 C23 C24 C40 -179.7(3)
C39 C23 C24 C40 1.6(5)
C27 O2 C26 C25 -177.3(3)
C26 O2 C27 O1 -2.0(4)
C26 O2 C27 C1 176.9(2)
N1 C1 C27 O1 -167.9(3)
C2 C1 C27 O1 11.2(5)
N1 C1 C27 O2 13.2(4)
C2 C1 C27 O2 -167.7(3)
C41 O4 C40 O3 -0.4(4)
C41 O4 C40 C24 -179.7(2)
N6 C24 C40 O3 169.4(3)
C23 C24 C40 O3 -10.5(5)
N6 C24 C40 O4 -11.3(4)
C23 C24 C40 O4 168.8(3)
C40 O4 C41 C42 179.5(3)
O1A C1A C2A F3A 17.9(5)
O2A C1A C2A F3A -165.2(3)
O1A C1A C2A F1A 138.6(3)
O2A C1A C2A F1A -44.5(4)
O1A C1A C2A F2A -101.7(4)
O2A C1A C2A F2A 75.3(4)
O1B C1B C2B F3B 19.9(5)
O2B C1B C2B F3B -161.1(3)
O1B C1B C2B F2B -101.1(4)
O2B C1B C2B F2B 77.8(4)
O1B C1B C2B F1B 140.9(4)
O2B C1B C2B F1B -40.2(4)
O1C C1C C2C F2C 118.1(4)
O2C C1C C2C F2C -61.8(4)
O1C C1C C2C F1C -2.4(5)
O2C C1C C2C F1C 177.6(4)
O1C C1C C2C F3C -122.5(4)
O2C C1C C2C F3C 57.6(5)
O1D C1D C2D F3DA 77.6(6)
O2D C1D C2D F3DA -100.4(5)
O1D C1D C2D F2D -2.2(5)
O2D C1D C2D F2D 179.8(4)
O1D C1D C2D F1D -134.0(5)
O2D C1D C2D F1D 48.1(5)
O1D C1D C2D F2DA -152.3(5)
O2D C1D C2D F2DA 29.7(6)
O1D C1D C2D F1DA -41.2(5)
O2D C1D C2D F1DA 140.9(4)
O1D C1D C2D F3D 112.0(4)
O2D C1D C2D F3D -66.0(4)
O1E C1E C2E F1E -120.0(4)
O2E C1E C2E F1E 62.3(5)
O1E C1E C2E F3E 3.8(5)
O2E C1E C2E F3E -173.9(4)
O1E C1E C2E F2E 119.6(4)
O2E C1E C2E F2E -58.1(5)
O1F C1F C2F F1F 9.6(5)
O2F C1F C2F F1F -172.2(3)
O1F C1F C2F F2F 130.3(4)
O2F C1F C2F F2F -51.5(4)
O1F C1F C2F F3F -110.9(4)
O2F C1F C2F F3F 67.3(4)
